data_7048178
loop_
_publ_author_name
'Yin, Cheng-Ling'
'Hu, Zhao-Bo'
'Long, Qiao-Qiao'
'Wang, Hui-Sheng'
'Li, Jing'
'Song, You'
'Zhang, Zai-Chao'
'Zhang, Yi-Quan'
'Pan, Zhi-Quan'

_publ_section_title
;
 Single molecule magnet behaviors of Zn<sub>4</sub>Ln<sub>2</sub> (Ln =
 Dy<sup>III</sup>, Tb<sup>III</sup>) complexes with multidentate organic
 ligands formed by absorption of CO<sub>2</sub> in air through in situ
 reactions.
;
_journal_issue 2
_journal_name_full 'Dalton transactions (Cambridge, England : 2003)'
_journal_page_first 512
_journal_page_last 522
_journal_paper_doi 10.1039/c8dt03849j
_journal_volume 48
_journal_year 2019
_chemical_formula_sum 'C82 H94 Cl5 Gd2 N15 O22 Zn5'
_chemical_formula_weight 2460.32
_space_group_crystal_system monoclinic
_space_group_IT_number 15
_space_group_name_Hall '-C 2yc'
_space_group_name_H-M_alt 'C 1 2/c 1'
_symmetry_space_group_name_Hall '-C 2yc'
_symmetry_space_group_name_H-M 'C 1 2/c 1'
_atom_sites_solution_hydrogens mixed
_audit_creation_method SHELXL-2014/7
_audit_update_record
;
2018-11-03 deposited with the CCDC.
2018-11-20 downloaded from the CCDC.
;
_cell_angle_alpha 90
_cell_angle_beta 124.8110(10)
_cell_angle_gamma 90
_cell_formula_units_Z 4
_cell_length_a 31.9019(14)
_cell_length_b 19.2849(9)
_cell_length_c 20.9039(8)
_cell_measurement_reflns_used 8078
_cell_measurement_temperature 172(2)
_cell_measurement_theta_max 25.3426
_cell_measurement_theta_min 3.1111
_cell_volume 10559.1(8)
_computing_cell_refinement 'Bruker SMART'
_computing_data_collection 'Bruker SMART'
_computing_data_reduction 'Bruker SAINT'
_computing_molecular_graphics 'Bruker SHELXTL'
_computing_publication_material 'Bruker SHELXTL'
_computing_structure_refinement 'SHELXL-2014/7 (Sheldrick, 2014)'
_computing_structure_solution 'SHELXS-97 (Sheldrick, 1990)'
_diffrn_ambient_temperature 172(2)
_diffrn_measured_fraction_theta_full 0.985
_diffrn_measured_fraction_theta_max 0.985
_diffrn_measurement_device_type 'PHOTON 100 CMOS detector'
_diffrn_measurement_method 'omega scan'
_diffrn_radiation_type MoK\a
_diffrn_radiation_wavelength 0.71073
_diffrn_reflns_av_R_equivalents 0.0996
_diffrn_reflns_av_unetI/netI 0.1034
_diffrn_reflns_Laue_measured_fraction_full 0.985
_diffrn_reflns_Laue_measured_fraction_max 0.985
_diffrn_reflns_limit_h_max 37
_diffrn_reflns_limit_h_min -37
_diffrn_reflns_limit_k_max 18
_diffrn_reflns_limit_k_min -22
_diffrn_reflns_limit_l_max 24
_diffrn_reflns_limit_l_min -24
_diffrn_reflns_number 29732
_diffrn_reflns_point_group_measured_fraction_full 0.985
_diffrn_reflns_point_group_measured_fraction_max 0.985
_diffrn_reflns_theta_full 24.997
_diffrn_reflns_theta_max 24.997
_diffrn_reflns_theta_min 3.076
_diffrn_source 'fine-focus sealed tube'
_exptl_absorpt_coefficient_mu 2.549
_exptl_absorpt_correction_T_max 0.7452
_exptl_absorpt_correction_T_min 0.4420
_exptl_absorpt_correction_type multi-scan
_exptl_absorpt_process_details 'SADABS (Bruker, 2014)'
_exptl_crystal_colour colorless
_exptl_crystal_density_diffrn 1.548
_exptl_crystal_description plate
_exptl_crystal_F_000 4920
_exptl_crystal_size_max 0.17
_exptl_crystal_size_mid 0.12
_exptl_crystal_size_min 0.06
_refine_diff_density_max 1.949
_refine_diff_density_min -1.627
_refine_diff_density_rms 0.180
_refine_ls_extinction_method none
_refine_ls_goodness_of_fit_ref 1.092
_refine_ls_hydrogen_treatment constr
_refine_ls_matrix_type full
_refine_ls_number_parameters 623
_refine_ls_number_reflns 9155
_refine_ls_number_restraints 39
_refine_ls_restrained_S_all 1.094
_refine_ls_R_factor_all 0.1391
_refine_ls_R_factor_gt 0.0720
_refine_ls_shift/su_max 0.001
_refine_ls_shift/su_mean 0.000
_refine_ls_structure_factor_coef Fsqd
_refine_ls_weighting_details 'w=1/[\s^2^(Fo^2^)+(0.0035P)^2^+231.3283P] where P=(Fo^2^+2Fc^2^)/3'
_refine_ls_weighting_scheme calc
_refine_ls_wR_factor_gt 0.1274
_refine_ls_wR_factor_ref 0.1423
_reflns_Friedel_coverage 0.000
_reflns_number_gt 5401
_reflns_number_total 9155
_reflns_threshold_expression 'I > 2\s(I)'
_cod_data_source_file c8dt03849j2.cif
_cod_data_source_block complex_3
_cod_depositor_comments 'Adding full bibliography for 7048176--7048178.cif.'
_cod_database_code 7048178
_shelx_shelxl_version_number 2014/7
_shelx_space_group_comment
;
The symmetry employed for this shelxl refinement is uniquely defined
by the following loop, which should always be used as a source of
symmetry information in preference to the above space-group names.
They are only intended as comments.
;

loop_
_space_group_symop_operation_xyz
'x, y, z'
'-x, y, -z+1/2'
'x+1/2, y+1/2, z'
'-x+1/2, y+1/2, -z+1/2'
'-x, -y, -z'
'x, -y, z-1/2'
'-x+1/2, -y+1/2, -z'
'x+1/2, -y+1/2, z-1/2'

loop_
_atom_site_label
_atom_site_type_symbol
_atom_site_fract_x
_atom_site_fract_y
_atom_site_fract_z
_atom_site_U_iso_or_equiv
_atom_site_adp_type
_atom_site_occupancy
_atom_site_site_symmetry_order
_atom_site_calc_flag
_atom_site_refinement_flags_posn
_atom_site_refinement_flags_adp
_atom_site_refinement_flags_occupancy
_atom_site_disorder_assembly
_atom_site_disorder_group
C1 C 0.5477(3) 0.4023(6) 0.1545(5) 0.031(2) Uani 1 1 d . U . . .
C2 C 0.5468(4) 0.4637(5) 0.1878(6) 0.031(2) Uani 1 1 d . . . . .
C3 C 0.5044(4) 0.5055(6) 0.1511(6) 0.043(3) Uani 1 1 d . . . . .
H3 H 0.5042 0.5478 0.1743 0.052 Uiso 1 1 calc R U . . .
C4 C 0.4617(4) 0.4846(7) 0.0792(6) 0.048(3) Uani 1 1 d . . . . .
H4 H 0.4324 0.5137 0.0528 0.057 Uiso 1 1 calc R U . . .
C5 C 0.4610(4) 0.4240(6) 0.0464(6) 0.047(3) Uani 1 1 d . . . . .
H5 H 0.4309 0.4100 -0.0017 0.057 Uiso 1 1 calc R U . . .
C6 C 0.5043(4) 0.3819(6) 0.0828(5) 0.037(3) Uani 1 1 d . . . . .
C7 C 0.5010(4) 0.3097(6) 0.0500(5) 0.041(3) Uani 1 1 d . . . . .
H7 H 0.4675 0.3069 -0.0020 0.050 Uiso 1 1 calc R U . . .
C8 C 0.5132(6) 0.1885(7) 0.0676(9) 0.076(4) Uani 1 1 d . . . . .
H8A H 0.4814 0.1618 0.0331 0.091 Uiso 1 1 calc R U . . .
H8B H 0.5382 0.1585 0.1117 0.091 Uiso 1 1 calc R U . . .
C9 C 0.5352(6) 0.2136(7) 0.0219(7) 0.067(4) Uani 1 1 d . . . . .
H9A H 0.5684 0.1912 0.0414 0.081 Uiso 1 1 calc R U . . .
H9B H 0.5112 0.2043 -0.0346 0.081 Uiso 1 1 calc R U . . .
C10 C 0.5414(5) 0.3328(7) -0.0229(6) 0.059(4) Uani 1 1 d . . . . .
H10A H 0.5410 0.3827 -0.0124 0.071 Uiso 1 1 calc R U . . .
H10B H 0.5104 0.3223 -0.0752 0.071 Uiso 1 1 calc R U . . .
C11 C 0.5889(4) 0.3163(7) -0.0214(6) 0.052(3) Uani 1 1 d . . . . .
H11A H 0.5876 0.2679 -0.0384 0.062 Uiso 1 1 calc R U . . .
H11B H 0.5913 0.3480 -0.0564 0.062 Uiso 1 1 calc R U . . .
C12 C 0.6760(5) 0.3362(6) 0.0738(6) 0.046(3) Uani 1 1 d . . . . .
H12 H 0.6789 0.3375 0.0310 0.055 Uiso 1 1 calc R U . . .
C13 C 0.7222(4) 0.3601(5) 0.2171(6) 0.033(2) Uani 1 1 d . . . . .
C14 C 0.7222(4) 0.3464(5) 0.1504(6) 0.039(3) Uani 1 1 d . . . . .
C15 C 0.7693(5) 0.3452(6) 0.1593(7) 0.047(3) Uani 1 1 d . . . . .
H15 H 0.7702 0.3371 0.1153 0.056 Uiso 1 1 calc R U . . .
C16 C 0.8142(5) 0.3556(6) 0.2314(8) 0.055(3) Uani 1 1 d . . . . .
H16 H 0.8456 0.3534 0.2362 0.066 Uiso 1 1 calc R U . . .
C17 C 0.8149(4) 0.3692(6) 0.2966(7) 0.044(3) Uani 1 1 d . . . . .
H17 H 0.8463 0.3766 0.3458 0.053 Uiso 1 1 calc R U . . .
C18 C 0.7695(4) 0.3717(6) 0.2890(6) 0.036(3) Uani 1 1 d . . . . .
C19 C 0.5946(4) 0.5426(5) 0.2955(6) 0.043(3) Uani 1 1 d . . . . .
H19A H 0.5890 0.5798 0.2596 0.064 Uiso 1 1 calc R U . . .
H19B H 0.6285 0.5477 0.3443 0.064 Uiso 1 1 calc R U . . .
H19C H 0.5685 0.5452 0.3064 0.064 Uiso 1 1 calc R U . . .
C20 C 0.8084(4) 0.4002(7) 0.4236(5) 0.048(3) Uani 1 1 d . . . . .
H20A H 0.8341 0.3645 0.4376 0.072 Uiso 1 1 calc R U . . .
H20B H 0.8001 0.4005 0.4621 0.072 Uiso 1 1 calc R U . . .
H20C H 0.8219 0.4457 0.4230 0.072 Uiso 1 1 calc R U . . .
C21 C 0.6979(3) 0.3451(5) 0.4845(5) 0.027(2) Uani 1 1 d . . . . .
C22 C 0.6465(4) 0.3269(5) 0.4423(5) 0.030(2) Uani 1 1 d . . . . .
C23 C 0.6259(4) 0.2931(5) 0.4758(5) 0.034(2) Uani 1 1 d . . . . .
H23 H 0.5908 0.2806 0.4458 0.041 Uiso 1 1 calc R U . . .
C24 C 0.6578(4) 0.2773(5) 0.5556(6) 0.037(3) Uani 1 1 d . . . . .
H24 H 0.6444 0.2542 0.5803 0.044 Uiso 1 1 calc R U . . .
C25 C 0.7090(4) 0.2956(5) 0.5981(6) 0.035(3) Uani 1 1 d . . . . .
H25 H 0.7303 0.2845 0.6520 0.042 Uiso 1 1 calc R U . . .
C26 C 0.7298(4) 0.3297(5) 0.5637(5) 0.027(2) Uani 1 1 d . . . . .
C27 C 0.7858(4) 0.3529(5) 0.6107(5) 0.027(2) Uani 1 1 d . . . . .
H27 H 0.8039 0.3299 0.5899 0.033 Uiso 1 1 calc R U . . .
C28 C 0.6831(4) 0.0994(5) 0.2619(5) 0.035(2) Uani 1 1 d . . . . .
H28A H 0.6972 0.1080 0.2311 0.042 Uiso 1 1 calc R U . . .
H28B H 0.6473 0.0833 0.2269 0.042 Uiso 1 1 calc R U . . .
C29 C 0.7840(4) 0.4523(5) 0.6714(5) 0.037(3) Uani 1 1 d . . . . .
H29A H 0.7478 0.4497 0.6534 0.044 Uiso 1 1 calc R U . . .
H29B H 0.7964 0.5003 0.6882 0.044 Uiso 1 1 calc R U . . .
C30 C 0.8413(4) 0.4510(6) 0.6274(6) 0.038(3) Uani 1 1 d . . . . .
H30A H 0.8677 0.4421 0.6833 0.046 Uiso 1 1 calc R U . . .
H30B H 0.8496 0.4229 0.5964 0.046 Uiso 1 1 calc R U . . .
C31 C 0.8412(4) 0.5255(6) 0.6103(6) 0.047(3) Uani 1 1 d . . . . .
H31A H 0.8737 0.5380 0.6171 0.056 Uiso 1 1 calc R U . . .
H31B H 0.8376 0.5543 0.6461 0.056 Uiso 1 1 calc R U . . .
C32 C 0.8015(4) 0.5853(5) 0.4891(6) 0.037(3) Uani 1 1 d . . . . .
H32 H 0.8307 0.6143 0.5162 0.045 Uiso 1 1 calc R U . . .
C33 C 0.7258(4) 0.5503(5) 0.3569(6) 0.030(2) Uani 1 1 d . . . . .
C34 C 0.7651(4) 0.5982(6) 0.4069(6) 0.038(3) Uani 1 1 d . . . . .
C35 C 0.7718(5) 0.6585(6) 0.3754(7) 0.050(3) Uani 1 1 d . . . . .
H35 H 0.7978 0.6908 0.4087 0.060 Uiso 1 1 calc R U . . .
C36 C 0.7407(5) 0.6701(6) 0.2964(7) 0.052(3) Uani 1 1 d . . . . .
H36 H 0.7440 0.7118 0.2755 0.063 Uiso 1 1 calc R U . . .
C37 C 0.7037(4) 0.6204(6) 0.2462(6) 0.045(3) Uani 1 1 d . . . . .
H37 H 0.6825 0.6287 0.1916 0.054 Uiso 1 1 calc R U . . .
C38 C 0.6982(4) 0.5607(5) 0.2756(6) 0.036(3) Uani 1 1 d . . . . .
C39 C 0.5650(4) 0.3321(7) 0.3194(6) 0.053(3) Uani 1 1 d . . . . .
H39A H 0.5612 0.2816 0.3189 0.079 Uiso 1 1 calc R U . . .
H39B H 0.5486 0.3488 0.2659 0.079 Uiso 1 1 calc R U . . .
H39C H 0.5488 0.3538 0.3425 0.079 Uiso 1 1 calc R U . . .
C40 C 0.6352(4) 0.5158(7) 0.1492(5) 0.052(3) Uani 1 1 d . . . . .
H40A H 0.6176 0.5606 0.1348 0.078 Uiso 1 1 calc R U . . .
H40B H 0.6100 0.4783 0.1253 0.078 Uiso 1 1 calc R U . . .
H40C H 0.6574 0.5137 0.1307 0.078 Uiso 1 1 calc R U . . .
C41 C 0.6647(4) 0.2213(6) 0.2720(6) 0.036(3) Uani 1 1 d . . . . .
Cl1 Cl 0.67433(10) 0.51920(15) 0.50355(15) 0.0442(7) Uani 1 1 d . . . . .
Cl2B Cl 0.5000 0.6787(3) 0.2500 0.1002(19) Uani 1 2 d S T P . .
Cl2C Cl 0.5559(5) 0.8487(6) 0.3554(9) 0.341(7) Uani 1 1 d . . . . .
Gd1 Gd 0.66897(2) 0.39387(3) 0.31110(3) 0.02827(14) Uani 1 1 d . . . . .
N1 N 0.5028(4) 0.2519(6) 0.0968(6) 0.061(3) Uani 1 1 d . . . . .
H1A H 0.5316 0.2595 0.1443 0.073 Uiso 1 1 d R U . . .
N2 N 0.5414(4) 0.2898(5) 0.0384(5) 0.048(2) Uani 1 1 d . . . . .
N3 N 0.6321(4) 0.3257(5) 0.0585(5) 0.041(2) Uani 1 1 d . . . . .
N4 N 0.7900(3) 0.4297(4) 0.6082(4) 0.031(2) Uani 1 1 d . . . . .
N5 N 0.7976(3) 0.5375(4) 0.5286(4) 0.036(2) Uani 1 1 d . . . . .
N6 N 0.6870(3) 0.1609(4) 0.3060(4) 0.035(2) Uani 1 1 d . . . . .
N1S N 0.5592(11) 0.7996(15) 0.1952(19) 0.125(11) Uani 0.5 1 d D U P . .
N2S N 0.5746(10) 0.7512(13) 0.1808(16) 0.089(8) Uani 0.5 1 d D U P . .
N3S N 0.5908(9) 0.7042(14) 0.1672(14) 0.090(8) Uani 0.5 1 d D U P . .
O1 O 0.5901(2) 0.3641(4) 0.1932(3) 0.0330(17) Uani 1 1 d . . . . .
O2 O 0.6798(3) 0.3655(4) 0.2130(4) 0.0382(18) Uani 1 1 d . . . . .
O3 O 0.5912(2) 0.4762(3) 0.2606(3) 0.0318(16) Uani 1 1 d . . . . .
O4 O 0.7630(2) 0.3856(4) 0.3476(4) 0.0395(17) Uani 1 1 d . . . . .
O5 O 0.7150(2) 0.3813(3) 0.4480(3) 0.0280(15) Uani 1 1 d . . . . .
O6 O 0.7144(2) 0.4946(3) 0.3805(3) 0.0288(15) Uani 1 1 d . . . . .
O7 O 0.6181(2) 0.3495(4) 0.3644(3) 0.0341(17) Uani 1 1 d . . . . .
O8 O 0.6659(3) 0.5083(4) 0.2330(4) 0.0365(17) Uani 1 1 d . . . . .
O9 O 0.6384(3) 0.2218(4) 0.1973(4) 0.0400(18) Uani 1 1 d . . . . .
O10 O 0.6720(2) 0.2735(3) 0.3145(4) 0.0317(15) Uani 1 1 d . . . . .
O11A O 0.6632(8) 0.7080(13) 0.3830(12) 0.079(9) Uani 0.44(2) 1 d . U P A 1
H11C H 0.6677 0.6774 0.3582 0.119 Uiso 0.44(2) 1 d R U P A 1
H11D H 0.6852 0.7400 0.3977 0.119 Uiso 0.44(2) 1 d R U P A 1
O11B O 0.6659(8) 0.7670(12) 0.4206(11) 0.106(9) Uani 0.56(2) 1 d . U P A 2
H11F H 0.6383 0.7880 0.4054 0.127 Uiso 0.56(2) 1 d R U P A 2
H11E H 0.6611 0.7235 0.4188 0.159 Uiso 0.56(2) 1 d R U P A 2
Zn1 Zn 0.61532(5) 0.30830(6) 0.13830(6) 0.0358(3) Uani 1 1 d . . . . .
Zn2 Zn 0.73611(4) 0.47780(6) 0.49490(6) 0.0293(3) Uani 1 1 d . . . . .
Zn3 Zn 0.5201(2) 0.7883(3) 0.2426(4) 0.141(2) Uani 0.5 1 d . . P . .

loop_
_atom_site_aniso_label
_atom_site_aniso_U_11
_atom_site_aniso_U_22
_atom_site_aniso_U_33
_atom_site_aniso_U_23
_atom_site_aniso_U_13
_atom_site_aniso_U_12
C1 0.024(5) 0.041(6) 0.018(4) 0.020(4) 0.007(4) 0.009(4)
C2 0.036(6) 0.018(6) 0.037(6) 0.006(4) 0.020(5) 0.005(4)
C3 0.043(7) 0.029(7) 0.046(7) 0.010(5) 0.019(6) 0.007(5)
C4 0.037(7) 0.048(8) 0.043(7) 0.020(6) 0.014(6) 0.012(6)
C5 0.045(7) 0.051(8) 0.022(5) 0.012(5) 0.004(5) -0.004(6)
C6 0.033(6) 0.046(8) 0.024(5) 0.017(5) 0.012(5) 0.007(5)
C7 0.048(7) 0.040(7) 0.020(5) 0.006(5) 0.009(5) -0.010(5)
C8 0.086(11) 0.049(9) 0.087(11) -0.011(8) 0.046(9) -0.015(8)
C9 0.091(10) 0.044(9) 0.044(7) -0.002(6) 0.025(8) -0.014(7)
C10 0.070(9) 0.059(9) 0.035(6) 0.011(6) 0.022(6) -0.003(7)
C11 0.059(8) 0.072(9) 0.029(6) 0.011(6) 0.027(6) 0.013(7)
C12 0.067(9) 0.035(7) 0.045(7) 0.005(5) 0.038(7) 0.005(6)
C13 0.040(6) 0.018(6) 0.040(6) 0.001(5) 0.022(5) 0.001(5)
C14 0.055(7) 0.018(6) 0.055(7) -0.003(5) 0.038(6) -0.004(5)
C15 0.063(8) 0.044(8) 0.048(7) 0.005(6) 0.040(7) 0.001(6)
C16 0.067(9) 0.046(8) 0.080(9) 0.007(7) 0.059(8) 0.009(7)
C17 0.056(8) 0.035(7) 0.051(7) 0.007(5) 0.035(6) 0.003(5)
C18 0.041(6) 0.042(7) 0.035(6) 0.004(5) 0.027(5) -0.001(5)
C19 0.046(7) 0.027(7) 0.045(6) -0.001(5) 0.020(6) 0.012(5)
C20 0.036(6) 0.064(9) 0.032(6) -0.007(6) 0.012(5) 0.004(6)
C21 0.026(5) 0.031(6) 0.022(5) -0.001(4) 0.012(4) 0.003(4)
C22 0.031(6) 0.024(6) 0.028(5) 0.000(4) 0.012(5) 0.007(4)
C23 0.045(6) 0.035(7) 0.023(5) -0.001(5) 0.020(5) -0.001(5)
C24 0.042(7) 0.035(7) 0.034(6) 0.009(5) 0.022(5) 0.001(5)
C25 0.051(7) 0.030(6) 0.026(5) 0.001(5) 0.023(5) 0.010(5)
C26 0.038(6) 0.016(5) 0.019(5) -0.001(4) 0.012(4) 0.004(4)
C27 0.035(6) 0.025(6) 0.018(5) 0.005(4) 0.012(5) 0.006(4)
C28 0.050(6) 0.026(6) 0.022(5) 0.000(5) 0.017(5) 0.000(5)
C29 0.054(7) 0.021(6) 0.032(6) 0.000(5) 0.022(5) 0.004(5)
C30 0.037(6) 0.040(7) 0.033(6) 0.004(5) 0.017(5) 0.003(5)
C31 0.049(7) 0.042(8) 0.039(6) 0.001(6) 0.019(6) -0.006(6)
C32 0.053(7) 0.021(6) 0.038(6) -0.009(5) 0.025(6) -0.013(5)
C33 0.044(6) 0.010(5) 0.042(6) 0.010(4) 0.028(5) 0.004(4)
C34 0.051(7) 0.029(6) 0.040(6) 0.008(5) 0.028(5) 0.002(5)
C35 0.080(9) 0.030(7) 0.049(7) -0.004(5) 0.043(7) -0.014(6)
C36 0.083(9) 0.035(7) 0.047(7) 0.007(6) 0.041(7) -0.005(7)
C37 0.060(7) 0.040(8) 0.043(6) 0.005(6) 0.034(6) 0.006(6)
C38 0.048(7) 0.021(6) 0.044(6) 0.003(5) 0.030(6) -0.003(5)
C39 0.024(6) 0.087(10) 0.029(6) 0.008(6) 0.004(5) -0.006(6)
C40 0.060(8) 0.056(9) 0.024(6) 0.015(6) 0.015(6) 0.002(6)
C41 0.035(6) 0.042(7) 0.029(6) 0.006(5) 0.017(5) 0.001(5)
Cl1 0.0437(16) 0.0455(18) 0.0389(15) -0.0030(13) 0.0210(13) 0.0048(13)
Cl2B 0.101(5) 0.084(5) 0.108(5) 0.000 0.056(4) 0.000
Cl2C 0.443(18) 0.174(10) 0.52(2) -0.018(11) 0.341(16) -0.111(11)
Gd1 0.0357(3) 0.0238(3) 0.0230(2) 0.0030(2) 0.0154(2) 0.0030(2)
N1 0.058(7) 0.055(7) 0.055(6) 0.004(6) 0.024(6) -0.005(5)
N2 0.065(7) 0.030(6) 0.040(5) -0.006(4) 0.024(5) 0.000(5)
N3 0.061(6) 0.034(6) 0.029(5) 0.005(4) 0.026(5) 0.004(5)
N4 0.039(5) 0.023(5) 0.026(4) 0.001(4) 0.015(4) -0.002(4)
N5 0.044(5) 0.027(5) 0.028(4) 0.001(4) 0.016(4) 0.002(4)
N6 0.052(6) 0.022(5) 0.022(4) 0.004(4) 0.015(4) 0.004(4)
N1S 0.110(14) 0.127(15) 0.136(14) -0.005(9) 0.069(10) -0.007(9)
N2S 0.084(11) 0.081(12) 0.089(11) -0.008(9) 0.041(8) -0.007(8)
N3S 0.067(13) 0.107(17) 0.078(14) -0.011(13) 0.030(11) 0.007(12)
O1 0.038(4) 0.035(4) 0.020(3) -0.003(3) 0.013(3) 0.002(3)
O2 0.039(4) 0.043(5) 0.037(4) 0.005(3) 0.025(4) 0.004(3)
O3 0.031(4) 0.025(4) 0.024(3) 0.001(3) 0.007(3) 0.005(3)
O4 0.038(4) 0.044(5) 0.031(4) -0.002(4) 0.016(3) 0.002(4)
O5 0.035(4) 0.023(4) 0.022(3) -0.003(3) 0.014(3) 0.000(3)
O6 0.039(4) 0.024(4) 0.018(3) 0.001(3) 0.013(3) 0.002(3)
O7 0.033(4) 0.039(4) 0.022(3) 0.007(3) 0.011(3) -0.005(3)
O8 0.050(4) 0.029(4) 0.030(4) 0.008(3) 0.023(4) -0.009(3)
O9 0.061(5) 0.027(4) 0.021(4) -0.001(3) 0.017(4) 0.001(4)
O10 0.038(4) 0.028(4) 0.021(3) -0.001(3) 0.012(3) 0.005(3)
O11A 0.104(12) 0.083(13) 0.081(11) -0.018(8) 0.071(9) 0.005(8)
O11B 0.133(12) 0.110(13) 0.111(12) -0.012(8) 0.090(9) -0.031(8)
Zn1 0.0511(8) 0.0304(7) 0.0256(6) 0.0055(5) 0.0218(6) 0.0075(6)
Zn2 0.0389(7) 0.0204(6) 0.0250(6) 0.0024(5) 0.0160(5) 0.0008(5)
Zn3 0.144(5) 0.132(5) 0.176(5) -0.038(4) 0.109(4) -0.028(4)

loop_
_atom_type_symbol
_atom_type_description
_atom_type_scat_dispersion_real
_atom_type_scat_dispersion_imag
_atom_type_scat_source
C C 0.0033 0.0016 'International Tables Vol C Tables 4.2.6.8 and 6.1.1.4'
H H 0.0000 0.0000 'International Tables Vol C Tables 4.2.6.8 and 6.1.1.4'
N N 0.0061 0.0033 'International Tables Vol C Tables 4.2.6.8 and 6.1.1.4'
O O 0.0106 0.0060 'International Tables Vol C Tables 4.2.6.8 and 6.1.1.4'
Cl Cl 0.1484 0.1585 'International Tables Vol C Tables 4.2.6.8 and 6.1.1.4'
Zn Zn 0.2839 1.4301 'International Tables Vol C Tables 4.2.6.8 and 6.1.1.4'
Gd Gd -0.1653 3.9035 'International Tables Vol C Tables 4.2.6.8 and 6.1.1.4'

loop_
_geom_angle_atom_site_label_1
_geom_angle_atom_site_label_2
_geom_angle_atom_site_label_3
_geom_angle
_geom_angle_site_symmetry_1
_geom_angle_site_symmetry_3
O1 C1 C2 118.2(8) . .
O1 C1 C6 122.5(10) . .
C2 C1 C6 119.3(9) . .
C3 C2 C1 121.3(10) . .
C3 C2 O3 125.0(9) . .
C1 C2 O3 113.7(8) . .
C2 C3 C4 118.6(11) . .
C2 C3 H3 120.7 . .
C4 C3 H3 120.7 . .
C5 C4 C3 121.4(10) . .
C5 C4 H4 119.3 . .
C3 C4 H4 119.3 . .
C4 C5 C6 120.2(10) . .
C4 C5 H5 119.9 . .
C6 C5 H5 119.9 . .
C5 C6 C1 119.2(11) . .
C5 C6 C7 119.5(9) . .
C1 C6 C7 120.7(9) . .
N1 C7 N2 101.8(9) . .
N1 C7 C6 115.4(8) . .
N2 C7 C6 117.5(9) . .
N1 C7 H7 107.2 . .
N2 C7 H7 107.2 . .
C6 C7 H7 107.2 . .
N1 C8 C9 106.4(11) . .
N1 C8 H8A 110.4 . .
C9 C8 H8A 110.4 . .
N1 C8 H8B 110.4 . .
C9 C8 H8B 110.4 . .
H8A C8 H8B 108.6 . .
N2 C9 C8 102.2(11) . .
N2 C9 H9A 111.3 . .
C8 C9 H9A 111.3 . .
N2 C9 H9B 111.3 . .
C8 C9 H9B 111.3 . .
H9A C9 H9B 109.2 . .
N2 C10 C11 110.2(10) . .
N2 C10 H10A 109.6 . .
C11 C10 H10A 109.6 . .
N2 C10 H10B 109.6 . .
C11 C10 H10B 109.6 . .
H10A C10 H10B 108.1 . .
N3 C11 C10 106.2(9) . .
N3 C11 H11A 110.5 . .
C10 C11 H11A 110.5 . .
N3 C11 H11B 110.5 . .
C10 C11 H11B 110.5 . .
H11A C11 H11B 108.7 . .
N3 C12 C14 125.9(10) . .
N3 C12 H12 117.1 . .
C14 C12 H12 117.1 . .
O2 C13 C18 119.5(9) . .
O2 C13 C14 121.9(9) . .
C18 C13 C14 118.5(9) . .
C15 C14 C13 118.2(10) . .
C15 C14 C12 118.9(10) . .
C13 C14 C12 122.9(10) . .
C16 C15 C14 120.6(10) . .
C16 C15 H15 119.7 . .
C14 C15 H15 119.7 . .
C17 C16 C15 122.0(11) . .
C17 C16 H16 119.0 . .
C15 C16 H16 119.0 . .
C18 C17 C16 118.3(11) . .
C18 C17 H17 120.8 . .
C16 C17 H17 120.8 . .
C17 C18 O4 126.1(10) . .
C17 C18 C13 122.4(10) . .
O4 C18 C13 111.4(8) . .
O3 C19 H19A 109.5 . .
O3 C19 H19B 109.5 . .
H19A C19 H19B 109.5 . .
O3 C19 H19C 109.5 . .
H19A C19 H19C 109.5 . .
H19B C19 H19C 109.5 . .
O4 C20 H20A 109.5 . .
O4 C20 H20B 109.5 . .
H20A C20 H20B 109.5 . .
O4 C20 H20C 109.5 . .
H20A C20 H20C 109.5 . .
H20B C20 H20C 109.5 . .
O5 C21 C22 118.7(8) . .
O5 C21 C26 121.3(8) . .
C22 C21 C26 119.9(9) . .
C23 C22 C21 122.1(9) . .
C23 C22 O7 124.0(9) . .
C21 C22 O7 113.8(8) . .
C22 C23 C24 118.3(10) . .
C22 C23 H23 120.8 . .
C24 C23 H23 120.8 . .
C25 C24 C23 119.9(9) . .
C25 C24 H24 120.1 . .
C23 C24 H24 120.1 . .
C24 C25 C26 121.6(9) . .
C24 C25 H25 119.2 . .
C26 C25 H25 119.2 . .
C25 C26 C21 118.2(9) . .
C25 C26 C27 122.2(8) . .
C21 C26 C27 119.6(8) . .
N6 C27 N4 102.6(7) 7_656 .
N6 C27 C26 113.0(8) 7_656 .
N4 C27 C26 111.2(8) . .
N6 C27 H27 109.9 7_656 .
N4 C27 H27 109.9 . .
C26 C27 H27 109.9 . .
N6 C28 C29 100.6(7) . 7_656
N6 C28 H28A 111.6 . .
C29 C28 H28A 111.6 7_656 .
N6 C28 H28B 111.6 . .
C29 C28 H28B 111.6 7_656 .
H28A C28 H28B 109.4 . .
N4 C29 C28 104.3(8) . 7_656
N4 C29 H29A 110.9 . .
C28 C29 H29A 110.9 7_656 .
N4 C29 H29B 110.9 . .
C28 C29 H29B 110.9 7_656 .
H29A C29 H29B 108.9 . .
C31 C30 N4 110.5(9) . .
C31 C30 H30A 109.6 . .
N4 C30 H30A 109.6 . .
C31 C30 H30B 109.6 . .
N4 C30 H30B 109.6 . .
H30A C30 H30B 108.1 . .
C30 C31 N5 107.5(9) . .
C30 C31 H31A 110.2 . .
N5 C31 H31A 110.2 . .
C30 C31 H31B 110.2 . .
N5 C31 H31B 110.2 . .
H31A C31 H31B 108.5 . .
N5 C32 C34 125.4(10) . .
N5 C32 H32 117.3 . .
C34 C32 H32 117.3 . .
O6 C33 C38 116.8(9) . .
O6 C33 C34 124.7(9) . .
C38 C33 C34 118.3(9) . .
C35 C34 C33 119.8(9) . .
C35 C34 C32 117.6(10) . .
C33 C34 C32 122.4(9) . .
C36 C35 C34 119.7(11) . .
C36 C35 H35 120.1 . .
C34 C35 H35 120.1 . .
C35 C36 C37 120.4(11) . .
C35 C36 H36 119.8 . .
C37 C36 H36 119.8 . .
C38 C37 C36 120.3(10) . .
C38 C37 H37 119.8 . .
C36 C37 H37 119.8 . .
O8 C38 C37 125.5(10) . .
O8 C38 C33 113.8(8) . .
C37 C38 C33 120.7(10) . .
O7 C39 H39A 109.5 . .
O7 C39 H39B 109.5 . .
H39A C39 H39B 109.5 . .
O7 C39 H39C 109.5 . .
H39A C39 H39C 109.5 . .
H39B C39 H39C 109.5 . .
O8 C40 H40A 109.5 . .
O8 C40 H40B 109.5 . .
H40A C40 H40B 109.5 . .
O8 C40 H40C 109.5 . .
H40A C40 H40C 109.5 . .
H40B C40 H40C 109.5 . .
O10 C41 O9 125.2(10) . .
O10 C41 N6 119.1(9) . .
O9 C41 N6 115.7(10) . .
Zn3 Cl2B Zn3 38.7(3) 2_655 .
Zn3 Cl2C Zn3 36.9(3) . 2_655
O10 Gd1 O2 76.6(2) . .
O10 Gd1 O6 143.4(2) . .
O2 Gd1 O6 112.7(2) . .
O10 Gd1 O5 82.8(2) . .
O2 Gd1 O5 137.6(2) . .
O6 Gd1 O5 66.6(2) . .
O10 Gd1 O1 78.0(2) . .
O2 Gd1 O1 68.5(2) . .
O6 Gd1 O1 138.6(2) . .
O5 Gd1 O1 141.9(2) . .
O10 Gd1 O7 71.4(2) . .
O2 Gd1 O7 138.3(2) . .
O6 Gd1 O7 108.9(2) . .
O5 Gd1 O7 63.5(2) . .
O1 Gd1 O7 79.2(2) . .
O10 Gd1 O3 129.4(2) . .
O2 Gd1 O3 111.8(2) . .
O6 Gd1 O3 81.7(2) . .
O5 Gd1 O3 110.0(2) . .
O1 Gd1 O3 61.8(2) . .
O7 Gd1 O3 71.9(2) . .
O10 Gd1 O4 84.8(2) . .
O2 Gd1 O4 61.7(2) . .
O6 Gd1 O4 71.0(2) . .
O5 Gd1 O4 80.0(2) . .
O1 Gd1 O4 129.8(2) . .
O7 Gd1 O4 138.1(2) . .
O3 Gd1 O4 144.5(2) . .
O10 Gd1 O8 144.9(2) . .
O2 Gd1 O8 68.5(2) . .
O6 Gd1 O8 60.0(2) . .
O5 Gd1 O8 126.5(2) . .
O1 Gd1 O8 85.4(2) . .
O7 Gd1 O8 135.5(2) . .
O3 Gd1 O8 64.0(2) . .
O4 Gd1 O8 82.5(2) . .
O10 Gd1 Zn1 62.35(15) . .
O2 Gd1 Zn1 36.10(17) . .
O6 Gd1 Zn1 144.01(14) . .
O5 Gd1 Zn1 145.09(15) . .
O1 Gd1 Zn1 36.09(15) . .
O7 Gd1 Zn1 103.74(14) . .
O3 Gd1 Zn1 94.58(13) . .
O4 Gd1 Zn1 94.42(14) . .
O8 Gd1 Zn1 86.14(14) . .
O10 Gd1 Zn2 115.74(15) . .
O2 Gd1 Zn2 139.37(17) . .
O6 Gd1 Zn2 34.89(14) . .
O5 Gd1 Zn2 33.18(15) . .
O1 Gd1 Zn2 149.33(15) . .
O7 Gd1 Zn2 79.83(14) . .
O3 Gd1 Zn2 90.40(14) . .
O4 Gd1 Zn2 80.27(14) . .
O8 Gd1 Zn2 94.16(14) . .
Zn1 Gd1 Zn2 174.58(3) . .
C7 N1 C8 106.6(10) . .
C7 N1 H1A 103.9 . .
C8 N1 H1A 105.0 . .
C7 N2 C9 106.1(10) . .
C7 N2 C10 114.3(9) . .
C9 N2 C10 113.7(9) . .
C7 N2 Zn1 112.2(6) . .
C9 N2 Zn1 108.8(7) . .
C10 N2 Zn1 101.7(7) . .
C12 N3 C11 120.1(9) . .
C12 N3 Zn1 126.0(8) . .
C11 N3 Zn1 113.5(7) . .
C27 N4 C30 111.5(8) . .
C27 N4 C29 101.4(7) . .
C30 N4 C29 110.5(8) . .
C27 N4 Zn2 115.4(6) . .
C30 N4 Zn2 103.7(6) . .
C29 N4 Zn2 114.5(6) . .
C32 N5 C31 118.7(9) . .
C32 N5 Zn2 127.7(7) . .
C31 N5 Zn2 113.5(6) . .
C41 N6 C27 124.5(8) . 7_656
C41 N6 C28 122.8(8) . .
C27 N6 C28 112.6(7) 7_656 .
N2S N1S Zn3 121(3) . .
N3S N2S N1S 179(4) . .
C1 O1 Zn1 122.6(5) . .
C1 O1 Gd1 127.1(6) . .
Zn1 O1 Gd1 100.7(3) . .
C13 O2 Zn1 123.8(6) . .
C13 O2 Gd1 128.8(6) . .
Zn1 O2 Gd1 101.9(3) . .
C2 O3 C19 116.4(7) . .
C2 O3 Gd1 118.5(5) . .
C19 O3 Gd1 123.7(5) . .
C18 O4 C20 116.9(8) . .
C18 O4 Gd1 118.4(6) . .
C20 O4 Gd1 124.5(6) . .
C21 O5 Zn2 109.2(5) . .
C21 O5 Gd1 124.1(5) . .
Zn2 O5 Gd1 107.2(3) . .
C33 O6 Zn2 124.8(6) . .
C33 O6 Gd1 130.1(6) . .
Zn2 O6 Gd1 105.1(3) . .
C22 O7 C39 115.3(7) . .
C22 O7 Gd1 117.0(5) . .
C39 O7 Gd1 126.4(5) . .
C38 O8 C40 117.1(8) . .
C38 O8 Gd1 117.4(6) . .
C40 O8 Gd1 125.3(6) . .
C41 O9 Zn1 121.6(7) . .
C41 O10 Gd1 141.3(6) . .
H11C O11A H11D 109.4 . .
H11F O11B H11E 109.4 . .
O9 Zn1 O1 102.9(3) . .
O9 Zn1 N3 118.3(3) . .
O1 Zn1 N3 137.8(3) . .
O9 Zn1 O2 97.3(3) . .
O1 Zn1 O2 80.5(3) . .
N3 Zn1 O2 85.2(3) . .
O9 Zn1 N2 106.7(3) . .
O1 Zn1 N2 93.9(3) . .
N3 Zn1 N2 83.5(4) . .
O2 Zn1 N2 156.1(3) . .
O9 Zn1 Gd1 87.94(19) . .
O1 Zn1 Gd1 43.23(17) . .
N3 Zn1 Gd1 125.2(3) . .
O2 Zn1 Gd1 41.96(18) . .
N2 Zn1 Gd1 137.2(3) . .
N5 Zn2 O5 132.7(3) . .
N5 Zn2 O6 86.1(3) . .
O5 Zn2 O6 77.8(2) . .
N5 Zn2 N4 81.8(3) . .
O5 Zn2 N4 88.4(3) . .
O6 Zn2 N4 147.5(3) . .
N5 Zn2 Cl1 119.7(3) . .
O5 Zn2 Cl1 107.64(19) . .
O6 Zn2 Cl1 107.78(19) . .
N4 Zn2 Cl1 104.4(2) . .
N5 Zn2 Gd1 120.2(2) . .
O5 Zn2 Gd1 39.66(16) . .
O6 Zn2 Gd1 40.02(17) . .
N4 Zn2 Gd1 126.6(2) . .
Cl1 Zn2 Gd1 103.68(8) . .
Zn3 Zn3 N1S 164.3(11) 2_655 .
Zn3 Zn3 Cl2B 70.67(14) 2_655 .
N1S Zn3 Cl2B 114.9(9) . .
Zn3 Zn3 Cl2C 76.4(5) 2_655 .
N1S Zn3 Cl2C 112.0(9) . .
Cl2B Zn3 Cl2C 114.0(4) . .
Zn3 Zn3 Cl2C 66.7(5) 2_655 2_655
N1S Zn3 Cl2C 97.8(10) . 2_655
Cl2B Zn3 Cl2C 109.1(4) . 2_655
Cl2C Zn3 Cl2C 107.5(7) . 2_655

loop_
_geom_bond_atom_site_label_1
_geom_bond_atom_site_label_2
_geom_bond_distance
_geom_bond_site_symmetry_2
C1 O1 1.332(10) .
C1 C2 1.381(14) .
C1 C6 1.396(13) .
C2 C3 1.372(13) .
C2 O3 1.386(11) .
C3 C4 1.393(14) .
C3 H3 0.9500 .
C4 C5 1.349(16) .
C4 H4 0.9500 .
C5 C6 1.396(14) .
C5 H5 0.9500 .
C6 C7 1.528(15) .
C7 N1 1.463(13) .
C7 N2 1.492(14) .
C7 H7 1.0000 .
C8 N1 1.486(16) .
C8 C9 1.550(17) .
C8 H8A 0.9900 .
C8 H8B 0.9900 .
C9 N2 1.497(15) .
C9 H9A 0.9900 .
C9 H9B 0.9900 .
C10 N2 1.527(14) .
C10 C11 1.529(15) .
C10 H10A 0.9900 .
C10 H10B 0.9900 .
C11 N3 1.447(13) .
C11 H11A 0.9900 .
C11 H11B 0.9900 .
C12 N3 1.262(13) .
C12 C14 1.442(15) .
C12 H12 0.9500 .
C13 O2 1.309(11) .
C13 C18 1.411(13) .
C13 C14 1.420(14) .
C14 C15 1.405(14) .
C15 C16 1.378(16) .
C15 H15 0.9500 .
C16 C17 1.377(15) .
C16 H16 0.9500 .
C17 C18 1.366(14) .
C17 H17 0.9500 .
C18 O4 1.381(11) .
C19 O3 1.446(11) .
C19 H19A 0.9800 .
C19 H19B 0.9800 .
C19 H19C 0.9800 .
C20 O4 1.441(11) .
C20 H20A 0.9800 .
C20 H20B 0.9800 .
C20 H20C 0.9800 .
C21 O5 1.358(11) .
C21 C22 1.390(13) .
C21 C26 1.393(12) .
C22 C23 1.370(13) .
C22 O7 1.407(11) .
C23 C24 1.404(13) .
C23 H23 0.9500 .
C24 C25 1.385(13) .
C24 H24 0.9500 .
C25 C26 1.392(13) .
C25 H25 0.9500 .
C26 C27 1.534(13) .
C27 N6 1.460(11) 7_656
C27 N4 1.491(11) .
C27 H27 1.0000 .
C28 N6 1.463(12) .
C28 C29 1.539(13) 7_656
C28 H28A 0.9900 .
C28 H28B 0.9900 .
C29 N4 1.503(12) .
C29 C28 1.539(13) 7_656
C29 H29A 0.9900 .
C29 H29B 0.9900 .
C30 C31 1.481(15) .
C30 N4 1.501(12) .
C30 H30A 0.9900 .
C30 H30B 0.9900 .
C31 N5 1.481(12) .
C31 H31A 0.9900 .
C31 H31B 0.9900 .
C32 N5 1.290(12) .
C32 C34 1.443(14) .
C32 H32 0.9500 .
C33 O6 1.317(10) .
C33 C38 1.412(13) .
C33 C34 1.422(14) .
C34 C35 1.412(14) .
C35 C36 1.375(15) .
C35 H35 0.9500 .
C36 C37 1.414(15) .
C36 H36 0.9500 .
C37 C38 1.363(14) .
C37 H37 0.9500 .
C38 O8 1.353(12) .
C39 O7 1.431(11) .
C39 H39A 0.9800 .
C39 H39B 0.9800 .
C39 H39C 0.9800 .
C40 O8 1.447(11) .
C40 H40A 0.9800 .
C40 H40B 0.9800 .
C40 H40C 0.9800 .
C41 O10 1.273(12) .
C41 O9 1.282(11) .
C41 N6 1.340(13) .
Cl1 Zn2 2.227(3) .
Cl2B Zn3 2.240(9) 2_655
Cl2B Zn3 2.240(9) .
Cl2C Zn3 2.269(15) .
Cl2C Zn3 2.401(14) 2_655
Gd1 O10 2.323(6) .
Gd1 O2 2.332(6) .
Gd1 O6 2.362(6) .
Gd1 O5 2.369(6) .
Gd1 O1 2.378(6) .
Gd1 O7 2.583(6) .
Gd1 O3 2.609(6) .
Gd1 O4 2.644(7) .
Gd1 O8 2.712(6) .
Gd1 Zn1 3.4121(13) .
Gd1 Zn2 3.5459(12) .
N1 H1A 0.9001 .
N2 Zn1 2.103(9) .
N3 Zn1 2.050(8) .
N4 Zn2 2.185(8) .
N5 Zn2 2.024(9) .
N6 C27 1.460(11) 7_656
N1S N2S 1.171(8) .
N1S Zn3 2.00(3) .
N2S N3S 1.158(8) .
O1 Zn1 2.045(6) .
O2 Zn1 2.055(7) .
O5 Zn2 2.031(6) .
O6 Zn2 2.101(6) .
O9 Zn1 1.952(7) .
O11A H11C 0.8501 .
O11A H11D 0.8500 .
O11B H11F 0.8502 .
O11B H11E 0.8501 .
Zn3 Zn3 1.483(10) 2_655
Zn3 Cl2C 2.401(14) 2_655

loop_
_geom_hbond_atom_site_label_D
_geom_hbond_atom_site_label_H
_geom_hbond_atom_site_label_A
_geom_hbond_distance_DH
_geom_hbond_distance_HA
_geom_hbond_distance_DA
_geom_hbond_angle_DHA
O11B H11F Cl2C 0.85 2.50 3.35(3) 177.8
N1 H1A O1 0.90 2.53 3.177(12) 128.8
